data_4082846
loop_
_publ_author_name
'\`Arias, \`Oscar'
'Petrov, Alex R.'
'Bannenberg, Thomas'
'Altenburger, Kai'
'Arndt, Perdita'
'Jones, Peter G.'
'Rosenthal, Uwe'
'Tamm, Matthias'

_publ_section_title
;
 Titanocene and Zirconocene Complexes with Diaminoacetylenes: Formation of
 Unusual Metallacycles and Fulvene Complexes
;
_journal_issue 7
_journal_name_full Organometallics
_journal_page_first 1774
_journal_paper_doi 10.1021/om500121p
_journal_volume 33
_journal_year 2014
_chemical_formula_sum 'C70 H114 Cl4 Mg2 N4 Zr2'
_chemical_formula_weight 1384.51
_chemical_name_systematic
; 
 ? 
;
_space_group_IT_number 14
_symmetry_cell_setting monoclinic
_symmetry_space_group_name_Hall '-P 2yn'
_symmetry_space_group_name_H-M 'P 1 21/n 1'
_atom_sites_solution_hydrogens geom
_atom_sites_solution_primary direct
_atom_sites_solution_secondary difmap
_audit_creation_method SHELXL-97
_cell_angle_alpha 90.00
_cell_angle_beta 93.136(2)
_cell_angle_gamma 90.00
_cell_formula_units_Z 2
_cell_length_a 9.3404(2)
_cell_length_b 30.3129(4)
_cell_length_c 12.4741(2)
_cell_measurement_reflns_used 30890
_cell_measurement_temperature 100(2)
_cell_measurement_theta_max 75.6423
_cell_measurement_theta_min 3.5456
_cell_volume 3526.56(11)
_computing_cell_refinement
; 
CrysAlisPro, Oxford Diffraction Ltd., 
Version 1.171.35.15 (release 03-08-2011 CrysAlis171 .NET) 
(compiled Aug  3 2011,13:03:54) 
;
_computing_data_collection
; 
CrysAlisPro, Oxford Diffraction Ltd., 
Version 1.171.35.15 (release 03-08-2011 CrysAlis171 .NET) 
(compiled Aug  3 2011,13:03:54) 
;
_computing_data_reduction
; 
CrysAlisPro, Oxford Diffraction Ltd., 
Version 1.171.35.15 (release 03-08-2011 CrysAlis171 .NET) 
(compiled Aug  3 2011,13:03:54) 
;
_computing_molecular_graphics 'BRUKER XP'
_computing_publication_material SHELXL-97
_computing_structure_refinement 'SHELXL-97 (Sheldrick, 1997)'
_computing_structure_solution 'SHELXS-97 (Sheldrick, 1990)'
_diffrn_ambient_temperature 100(2)
_diffrn_detector_area_resol_mean 10.3543
_diffrn_measured_fraction_theta_full 1.000
_diffrn_measured_fraction_theta_max 1.000
_diffrn_measurement_device_type 'Xcalibur, Atlas, Nova'
_diffrn_measurement_method '\w scans'
_diffrn_radiation_monochromator mirror
_diffrn_radiation_source 'Nova (Cu) X-ray Source'
_diffrn_radiation_type 'Cu K\a'
_diffrn_radiation_wavelength 1.54184
_diffrn_reflns_av_R_equivalents 0.0336
_diffrn_reflns_av_sigmaI/netI 0.0153
_diffrn_reflns_limit_h_max 11
_diffrn_reflns_limit_h_min -11
_diffrn_reflns_limit_k_max 37
_diffrn_reflns_limit_k_min -28
_diffrn_reflns_limit_l_max 15
_diffrn_reflns_limit_l_min -15
_diffrn_reflns_number 57547
_diffrn_reflns_theta_full 74.48
_diffrn_reflns_theta_max 74.48
_diffrn_reflns_theta_min 3.84
_exptl_absorpt_coefficient_mu 4.301
_exptl_absorpt_correction_T_max 1.00000
_exptl_absorpt_correction_T_min 0.60262
_exptl_absorpt_correction_type multi-scan
_exptl_absorpt_process_details
; 
CrysAlisPro, Oxford Diffraction Ltd., 
Version 1.171.35.15 (release 03-08-2011 CrysAlis171 .NET) 
(compiled Aug  3 2011,13:03:54) 
;
_exptl_crystal_colour yellow
_exptl_crystal_density_diffrn 1.304
_exptl_crystal_density_method 'not measured'
_exptl_crystal_description plate
_exptl_crystal_F_000 1464
_exptl_crystal_size_max 0.17
_exptl_crystal_size_mid 0.11
_exptl_crystal_size_min 0.03
_refine_diff_density_max 0.546
_refine_diff_density_min -0.485
_refine_diff_density_rms 0.051
_refine_ls_extinction_method none
_refine_ls_goodness_of_fit_ref 1.053
_refine_ls_hydrogen_treatment constr
_refine_ls_matrix_type full
_refine_ls_number_parameters 353
_refine_ls_number_reflns 7209
_refine_ls_number_restraints 0
_refine_ls_restrained_S_all 1.053
_refine_ls_R_factor_all 0.0262
_refine_ls_R_factor_gt 0.0249
_refine_ls_shift/su_max 0.002
_refine_ls_shift/su_mean 0.000
_refine_ls_structure_factor_coef Fsqd
_refine_ls_weighting_details 'calc w=1/[\s^2^(Fo^2^)+(0.0295P)^2^+2.6197P] where P=(Fo^2^+2Fc^2^)/3'
_refine_ls_weighting_scheme calc
_refine_ls_wR_factor_gt 0.0618
_refine_ls_wR_factor_ref 0.0627
_reflns_number_gt 6902
_reflns_number_total 7209
_reflns_threshold_expression >2sigma(I)
_cod_data_source_file om500121p_si_001.cif
_cod_data_source_block pet38
_cod_depositor_comments 'Adding full bibliography for 4082846.cif.'
_cod_original_sg_symbol_H-M 'P 21/n'
_cod_database_code 4082846

loop_
_symmetry_equiv_pos_as_xyz
'x, y, z'
'-x+1/2, y+1/2, -z+1/2'
'-x, -y, -z'
'x-1/2, -y-1/2, z-1/2'

loop_
_atom_site_label
_atom_site_type_symbol
_atom_site_fract_x
_atom_site_fract_y
_atom_site_fract_z
_atom_site_U_iso_or_equiv
_atom_site_adp_type
_atom_site_occupancy
_atom_site_symmetry_multiplicity
_atom_site_calc_flag
_atom_site_refinement_flags
Zr Zr 0.721960(13) 0.144521(4) 0.550501(10) 0.01463(5) Uani 1 1 d .
Cl1 Cl 0.63190(4) 0.087428(13) 0.39940(3) 0.02141(8) Uani 1 1 d .
Cl2 Cl 0.32950(4) 0.023724(13) 0.47605(3) 0.02058(8) Uani 1 1 d .
Mg Mg 0.56376(6) 0.047406(18) 0.54710(4) 0.01905(11) Uani 1 1 d .
N1 N 0.54985(15) 0.05735(5) 0.71102(11) 0.0201(3) Uani 1 1 d .
N2 N 0.70675(16) 0.14875(5) 0.82796(11) 0.0210(3) Uani 1 1 d .
C1 C 0.62694(17) 0.09817(5) 0.67465(13) 0.0190(3) Uani 1 1 d .
C2 C 0.68628(17) 0.13287(6) 0.72480(13) 0.0185(3) Uani 1 1 d .
C3 C 0.63735(19) 0.02970(6) 0.78788(14) 0.0237(3) Uani 1 1 d .
H3A H 0.6570 0.0464 0.8553 0.028 Uiso 1 1 calc R
H3B H 0.7304 0.0230 0.7572 0.028 Uiso 1 1 calc R
C4 C 0.5614(2) -0.01337(6) 0.81289(15) 0.0277(4) Uani 1 1 d .
H4A H 0.5526 -0.0318 0.7474 0.033 Uiso 1 1 calc R
H4B H 0.6192 -0.0299 0.8684 0.033 Uiso 1 1 calc R
C5 C 0.4128(2) -0.00458(7) 0.85273(16) 0.0312(4) Uani 1 1 d .
H5A H 0.3634 -0.0329 0.8647 0.037 Uiso 1 1 calc R
H5B H 0.4214 0.0115 0.9219 0.037 Uiso 1 1 calc R
C6 C 0.32589(19) 0.02270(6) 0.77012(15) 0.0268(4) Uani 1 1 d .
H6A H 0.2308 0.0294 0.7975 0.032 Uiso 1 1 calc R
H6B H 0.3107 0.0055 0.7030 0.032 Uiso 1 1 calc R
C7 C 0.40280(18) 0.06565(6) 0.74642(14) 0.0232(3) Uani 1 1 d .
H7A H 0.3469 0.0820 0.6896 0.028 Uiso 1 1 calc R
H7B H 0.4086 0.0842 0.8118 0.028 Uiso 1 1 calc R
C8 C 0.6223(2) 0.13431(6) 0.91673(14) 0.0268(4) Uani 1 1 d .
H8A H 0.5849 0.1043 0.9017 0.032 Uiso 1 1 calc R
H8B H 0.5393 0.1543 0.9227 0.032 Uiso 1 1 calc R
C9 C 0.7118(2) 0.13410(7) 1.02265(15) 0.0309(4) Uani 1 1 d .
H9A H 0.7894 0.1120 1.0192 0.037 Uiso 1 1 calc R
H9B H 0.6506 0.1256 1.0816 0.037 Uiso 1 1 calc R
C10 C 0.7769(2) 0.17951(7) 1.04584(15) 0.0321(4) Uani 1 1 d .
H10A H 0.6998 0.2008 1.0597 0.039 Uiso 1 1 calc R
H10B H 0.8425 0.1780 1.1108 0.039 Uiso 1 1 calc R
C11 C 0.8592(2) 0.19517(7) 0.95071(15) 0.0301(4) Uani 1 1 d .
H11A H 0.8915 0.2259 0.9632 0.036 Uiso 1 1 calc R
H11B H 0.9452 0.1765 0.9442 0.036 Uiso 1 1 calc R
C12 C 0.7659(2) 0.19288(6) 0.84670(14) 0.0246(4) Uani 1 1 d .
H12A H 0.6863 0.2143 0.8500 0.029 Uiso 1 1 calc R
H12B H 0.8239 0.2012 0.7858 0.029 Uiso 1 1 calc R
C13 C 0.46949(17) 0.17437(6) 0.49388(14) 0.0219(3) Uani 1 1 d .
C14 C 0.51059(18) 0.19725(6) 0.58917(14) 0.0215(3) Uani 1 1 d .
C15 C 0.62690(18) 0.22541(5) 0.56778(14) 0.0218(3) Uani 1 1 d .
C16 C 0.65355(18) 0.22112(6) 0.45688(14) 0.0223(3) Uani 1 1 d .
C17 C 0.55855(18) 0.18929(6) 0.41163(14) 0.0220(3) Uani 1 1 d .
C18 C 0.33976(19) 0.14556(6) 0.47699(16) 0.0288(4) Uani 1 1 d .
H18A H 0.3156 0.1326 0.5457 0.043 Uiso 1 1 calc R
H18B H 0.3599 0.1220 0.4263 0.043 Uiso 1 1 calc R
H18C H 0.2589 0.1633 0.4480 0.043 Uiso 1 1 calc R
C19 C 0.4303(2) 0.19610(6) 0.69028(15) 0.0283(4) Uani 1 1 d .
H19A H 0.3426 0.2137 0.6804 0.042 Uiso 1 1 calc R
H19B H 0.4908 0.2083 0.7498 0.042 Uiso 1 1 calc R
H19C H 0.4051 0.1655 0.7066 0.042 Uiso 1 1 calc R
C20 C 0.6810(2) 0.26346(6) 0.63631(16) 0.0303(4) Uani 1 1 d .
H20A H 0.6404 0.2911 0.6072 0.045 Uiso 1 1 calc R
H20B H 0.7858 0.2647 0.6363 0.045 Uiso 1 1 calc R
H20C H 0.6518 0.2594 0.7099 0.045 Uiso 1 1 calc R
C21 C 0.7356(2) 0.25398(6) 0.39458(17) 0.0321(4) Uani 1 1 d .
H21A H 0.7513 0.2421 0.3231 0.048 Uiso 1 1 calc R
H21B H 0.8284 0.2598 0.4325 0.048 Uiso 1 1 calc R
H21C H 0.6809 0.2815 0.3874 0.048 Uiso 1 1 calc R
C22 C 0.5367(2) 0.17931(7) 0.29381(15) 0.0328(4) Uani 1 1 d .
H22A H 0.4800 0.2029 0.2585 0.049 Uiso 1 1 calc R
H22B H 0.4857 0.1512 0.2842 0.049 Uiso 1 1 calc R
H22C H 0.6300 0.1773 0.2619 0.049 Uiso 1 1 calc R
C23 C 0.95807(17) 0.09783(6) 0.57086(14) 0.0211(3) Uani 1 1 d .
C24 C 0.98248(17) 0.13685(6) 0.63083(14) 0.0204(3) Uani 1 1 d .
C25 C 0.97999(17) 0.17288(6) 0.55852(15) 0.0237(3) Uani 1 1 d .
C26 C 0.95764(18) 0.15559(6) 0.45310(15) 0.0253(4) Uani 1 1 d .
C27 C 0.94768(18) 0.10932(6) 0.46124(14) 0.0244(4) Uani 1 1 d .
C28 C 0.9702(2) 0.05178(6) 0.61480(18) 0.0314(4) Uani 1 1 d .
H28A H 0.9065 0.0322 0.5719 0.047 Uiso 1 1 calc R
H28B H 0.9428 0.0516 0.6895 0.047 Uiso 1 1 calc R
H28C H 1.0694 0.0415 0.6117 0.047 Uiso 1 1 calc R
C29 C 1.0344(2) 0.13675(7) 0.74734(15) 0.0315(4) Uani 1 1 d .
H29A H 0.9677 0.1198 0.7891 0.047 Uiso 1 1 calc R
H29B H 1.0396 0.1671 0.7741 0.047 Uiso 1 1 calc R
H29C H 1.1298 0.1232 0.7546 0.047 Uiso 1 1 calc R
C30 C 1.0302(2) 0.21889(6) 0.5875(2) 0.0378(5) Uani 1 1 d .
H30A H 1.0120 0.2249 0.6628 0.057 Uiso 1 1 calc R
H30B H 0.9779 0.2403 0.5414 0.057 Uiso 1 1 calc R
H30C H 1.1331 0.2214 0.5773 0.057 Uiso 1 1 calc R
C31 C 0.9761(2) 0.17975(9) 0.34923(17) 0.0429(6) Uani 1 1 d .
H31A H 1.0564 0.1669 0.3127 0.064 Uiso 1 1 calc R
H31B H 0.9958 0.2110 0.3643 0.064 Uiso 1 1 calc R
H31C H 0.8881 0.1771 0.3031 0.064 Uiso 1 1 calc R
C32 C 0.9536(2) 0.07805(8) 0.36833(18) 0.0414(5) Uani 1 1 d .
H32A H 0.9036 0.0911 0.3049 0.062 Uiso 1 1 calc R
H32B H 0.9073 0.0502 0.3862 0.062 Uiso 1 1 calc R
H32C H 1.0539 0.0725 0.3533 0.062 Uiso 1 1 calc R

loop_
_atom_site_aniso_label
_atom_site_aniso_U_11
_atom_site_aniso_U_22
_atom_site_aniso_U_33
_atom_site_aniso_U_23
_atom_site_aniso_U_13
_atom_site_aniso_U_12
Zr 0.01191(7) 0.01644(7) 0.01554(7) -0.00030(4) 0.00078(5) 0.00078(4)
Cl1 0.02108(18) 0.02498(19) 0.01817(18) -0.00233(14) 0.00113(14) -0.00199(14)
Cl2 0.01544(17) 0.02176(18) 0.02442(19) -0.00347(14) 0.00005(14) 0.00010(13)
Mg 0.0170(3) 0.0215(3) 0.0188(3) -0.0015(2) 0.0014(2) -0.0009(2)
N1 0.0173(6) 0.0218(7) 0.0214(7) 0.0009(5) 0.0016(5) 0.0003(5)
N2 0.0225(7) 0.0239(7) 0.0165(7) -0.0010(5) 0.0014(6) -0.0015(5)
C1 0.0164(7) 0.0228(8) 0.0181(8) 0.0018(6) 0.0028(6) 0.0018(6)
C2 0.0159(7) 0.0242(8) 0.0153(7) 0.0007(6) 0.0010(6) 0.0033(6)
C3 0.0211(8) 0.0271(9) 0.0228(8) 0.0024(7) -0.0011(7) 0.0025(7)
C4 0.0292(9) 0.0284(9) 0.0254(9) 0.0061(7) 0.0010(7) 0.0004(7)
C5 0.0280(9) 0.0380(10) 0.0277(9) 0.0098(8) 0.0023(8) -0.0045(8)
C6 0.0211(8) 0.0359(10) 0.0237(9) 0.0032(7) 0.0026(7) -0.0035(7)
C7 0.0181(8) 0.0286(9) 0.0231(8) 0.0002(7) 0.0027(6) 0.0023(7)
C8 0.0301(9) 0.0310(9) 0.0196(8) -0.0023(7) 0.0040(7) -0.0026(7)
C9 0.0387(11) 0.0353(10) 0.0187(8) 0.0007(7) 0.0026(8) 0.0024(8)
C10 0.0388(11) 0.0397(11) 0.0175(8) -0.0056(7) -0.0018(8) 0.0021(9)
C11 0.0315(10) 0.0348(10) 0.0236(9) -0.0072(7) -0.0029(8) -0.0037(8)
C12 0.0297(9) 0.0232(8) 0.0206(8) -0.0026(6) -0.0005(7) -0.0020(7)
C13 0.0156(7) 0.0260(8) 0.0242(8) 0.0016(7) -0.0001(6) 0.0056(6)
C14 0.0187(8) 0.0233(8) 0.0224(8) 0.0023(6) 0.0013(6) 0.0069(6)
C15 0.0211(8) 0.0202(8) 0.0237(8) 0.0016(6) -0.0010(7) 0.0055(6)
C16 0.0202(8) 0.0235(8) 0.0234(8) 0.0048(7) 0.0023(7) 0.0057(6)
C17 0.0204(8) 0.0265(8) 0.0190(8) 0.0035(6) -0.0010(6) 0.0066(7)
C18 0.0179(8) 0.0330(10) 0.0353(10) 0.0013(8) -0.0020(7) 0.0016(7)
C19 0.0234(9) 0.0351(10) 0.0266(9) -0.0006(7) 0.0052(7) 0.0102(7)
C20 0.0360(10) 0.0222(8) 0.0323(10) -0.0027(7) -0.0029(8) 0.0033(7)
C21 0.0280(9) 0.0309(10) 0.0374(11) 0.0143(8) 0.0034(8) 0.0030(8)
C22 0.0371(10) 0.0406(11) 0.0202(9) 0.0040(8) -0.0034(8) 0.0051(9)
C23 0.0126(7) 0.0235(8) 0.0272(9) 0.0004(7) 0.0016(6) 0.0010(6)
C24 0.0108(7) 0.0293(8) 0.0211(8) -0.0022(7) 0.0002(6) 0.0010(6)
C25 0.0137(7) 0.0231(8) 0.0342(9) -0.0001(7) 0.0007(7) -0.0009(6)
C26 0.0140(7) 0.0378(10) 0.0243(9) 0.0065(7) 0.0036(6) 0.0053(7)
C27 0.0141(7) 0.0355(9) 0.0235(8) -0.0074(7) 0.0010(6) 0.0039(7)
C28 0.0186(8) 0.0263(9) 0.0493(12) 0.0067(8) 0.0020(8) 0.0037(7)
C29 0.0205(9) 0.0490(12) 0.0245(9) -0.0049(8) -0.0039(7) 0.0072(8)
C30 0.0232(9) 0.0249(9) 0.0645(15) 0.0002(9) -0.0055(9) -0.0032(7)
C31 0.0306(10) 0.0662(15) 0.0331(11) 0.0212(10) 0.0119(9) 0.0134(10)
C32 0.0262(10) 0.0621(14) 0.0357(11) -0.0236(10) 0.0008(8) 0.0101(9)

loop_
_atom_type_symbol
_atom_type_description
_atom_type_scat_dispersion_real
_atom_type_scat_dispersion_imag
_atom_type_scat_source
C C 0.0181 0.0091 'International Tables Vol C Tables 4.2.6.8 and 6.1.1.4'
H H 0.0000 0.0000 'International Tables Vol C Tables 4.2.6.8 and 6.1.1.4'
N N 0.0311 0.0180 'International Tables Vol C Tables 4.2.6.8 and 6.1.1.4'
Zr Zr -0.1862 2.2449 'International Tables Vol C Tables 4.2.6.8 and 6.1.1.4'
Cl Cl 0.3639 0.7018 'International Tables Vol C Tables 4.2.6.8 and 6.1.1.4'
Mg Mg 0.1719 0.1771 'International Tables Vol C Tables 4.2.6.8 and 6.1.1.4'

loop_
_geom_angle_atom_site_label_1
_geom_angle_atom_site_label_2
_geom_angle_atom_site_label_3
_geom_angle
_geom_angle_site_symmetry_1
_geom_angle_site_symmetry_3
C2 Zr C1 33.94(6) . .
C2 Zr C25 101.81(6) . .
C1 Zr C25 125.16(6) . .
C2 Zr C13 97.93(6) . .
C1 Zr C13 91.02(6) . .
C25 Zr C13 137.43(6) . .
C2 Zr C24 78.31(6) . .
C1 Zr C24 94.21(6) . .
C25 Zr C24 31.93(6) . .
C13 Zr C24 163.64(6) . .
C2 Zr C26 130.44(6) . .
C1 Zr C26 139.61(6) . .
C25 Zr C26 32.01(6) . .
C13 Zr C26 127.66(5) . .
C24 Zr C26 52.38(5) . .
C2 Zr C14 76.30(6) . .
C1 Zr C14 85.76(5) . .
C25 Zr C14 120.59(6) . .
C13 Zr C14 31.53(5) . .
C24 Zr C14 133.52(5) . .
C26 Zr C14 132.72(6) . .
C2 Zr C15 89.92(6) . .
C1 Zr C15 111.75(6) . .
C25 Zr C15 90.29(5) . .
C13 Zr C15 52.23(5) . .
C24 Zr C15 111.56(5) . .
C26 Zr C15 102.56(6) . .
C14 Zr C15 31.49(5) . .
C2 Zr C23 89.42(6) . .
C1 Zr C23 87.63(5) . .
C25 Zr C23 52.50(5) . .
C13 Zr C23 164.71(6) . .
C24 Zr C23 31.42(5) . .
C26 Zr C23 51.98(5) . .
C14 Zr C23 162.81(5) . .
C15 Zr C23 141.66(5) . .
C2 Zr C17 127.51(6) . .
C1 Zr C17 121.84(6) . .
C25 Zr C17 111.42(6) . .
C13 Zr C17 31.83(5) . .
C24 Zr C17 143.32(6) . .
C26 Zr C17 95.84(5) . .
C14 Zr C17 52.09(5) . .
C15 Zr C17 51.89(5) . .
C23 Zr C17 143.06(5) . .
C2 Zr C27 120.33(6) . .
C1 Zr C27 112.32(6) . .
C25 Zr C27 51.99(6) . .
C13 Zr C27 139.21(5) . .
C24 Zr C27 51.46(5) . .
C26 Zr C27 31.09(6) . .
C14 Zr C27 161.65(6) . .
C15 Zr C27 133.58(6) . .
C23 Zr C27 30.94(5) . .
C17 Zr C27 112.13(5) . .
C2 Zr Cl1 121.71(4) . .
C1 Zr Cl1 87.77(4) . .
C25 Zr Cl1 120.49(4) . .
C13 Zr Cl1 77.65(4) . .
C24 Zr Cl1 117.99(4) . .
C26 Zr Cl1 89.76(4) . .
C14 Zr Cl1 108.46(4) . .
C15 Zr Cl1 124.84(4) . .
C23 Zr Cl1 87.09(4) . .
C17 Zr Cl1 73.66(4) . .
C27 Zr Cl1 70.72(4) . .
Mg Cl1 Zr 82.393(18) . .
Mg Cl2 Mg 86.41(2) 3_656 .
N1 Mg C1 40.47(5) . .
N1 Mg Cl1 137.65(5) . .
C1 Mg Cl1 97.47(5) . .
N1 Mg Cl2 107.31(5) . 3_656
C1 Mg Cl2 126.88(5) . 3_656
Cl1 Mg Cl2 103.89(2) . 3_656
N1 Mg Cl2 107.40(4) . .
C1 Mg Cl2 130.72(5) . .
Cl1 Mg Cl2 98.37(2) . .
Cl2 Mg Cl2 93.59(2) 3_656 .
N1 Mg Zr 84.83(4) . .
C1 Mg Zr 44.37(4) . .
Cl1 Mg Zr 53.226(14) . .
Cl2 Mg Zr 128.00(2) 3_656 .
Cl2 Mg Zr 131.67(2) . .
N1 Mg Mg 115.83(5) . 3_656
C1 Mg Mg 156.20(5) . 3_656
Cl1 Mg Mg 106.34(3) . 3_656
Cl2 Mg Mg 47.102(16) 3_656 3_656
Cl2 Mg Mg 46.484(16) . 3_656
Zr Mg Mg 159.29(3) . 3_656
C3 N1 C7 112.86(13) . .
C3 N1 C1 113.63(13) . .
C7 N1 C1 114.39(13) . .
C3 N1 Mg 119.46(11) . .
C7 N1 Mg 115.17(11) . .
C1 N1 Mg 76.54(9) . .
C2 N2 C12 120.09(14) . .
C2 N2 C8 123.37(14) . .
C12 N2 C8 111.60(14) . .
C2 C1 N1 134.32(15) . .
C2 C1 Mg 162.31(13) . .
N1 C1 Mg 62.99(8) . .
C2 C1 Zr 70.60(10) . .
N1 C1 Zr 155.07(11) . .
Mg C1 Zr 92.13(6) . .
C1 C2 N2 138.53(16) . .
C1 C2 Zr 75.46(10) . .
N2 C2 Zr 146.01(12) . .
N1 C3 C4 111.66(14) . .
C5 C4 C3 111.05(16) . .
C6 C5 C4 109.64(15) . .
C5 C6 C7 110.87(15) . .
N1 C7 C6 111.47(14) . .
N2 C8 C9 111.39(16) . .
C8 C9 C10 110.76(16) . .
C11 C10 C9 110.24(15) . .
C12 C11 C10 111.06(16) . .
N2 C12 C11 111.80(15) . .
C14 C13 C17 107.88(15) . .
C14 C13 C18 125.82(16) . .
C17 C13 C18 125.53(16) . .
C14 C13 Zr 74.94(9) . .
C17 C13 Zr 75.47(9) . .
C18 C13 Zr 123.52(12) . .
C13 C14 C15 108.25(15) . .
C13 C14 C19 124.77(16) . .
C15 C14 C19 126.48(16) . .
C13 C14 Zr 73.53(9) . .
C15 C14 Zr 74.84(9) . .
C19 C14 Zr 124.00(11) . .
C14 C15 C16 107.70(15) . .
C14 C15 C20 126.19(16) . .
C16 C15 C20 123.37(16) . .
C14 C15 Zr 73.67(9) . .
C16 C15 Zr 75.92(9) . .
C20 C15 Zr 131.19(12) . .
C17 C16 C15 108.19(15) . .
C17 C16 C21 125.18(17) . .
C15 C16 C21 124.33(17) . .
C17 C16 Zr 73.08(9) . .
C15 C16 Zr 72.79(9) . .
C21 C16 Zr 133.60(12) . .
C16 C17 C13 107.92(15) . .
C16 C17 C22 125.37(17) . .
C13 C17 C22 125.79(17) . .
C16 C17 Zr 76.03(9) . .
C13 C17 Zr 72.71(9) . .
C22 C17 Zr 125.77(12) . .
C27 C23 C24 107.92(15) . .
C27 C23 C28 125.72(17) . .
C24 C23 C28 125.36(17) . .
C27 C23 Zr 76.09(10) . .
C24 C23 Zr 73.11(9) . .
C28 C23 Zr 125.72(11) . .
C23 C24 C25 108.20(15) . .
C23 C24 C29 122.93(16) . .
C25 C24 C29 127.53(17) . .
C23 C24 Zr 75.47(9) . .
C25 C24 Zr 72.67(9) . .
C29 C24 Zr 128.26(11) . .
C24 C25 C26 107.55(15) . .
C24 C25 C30 124.48(18) . .
C26 C25 C30 126.24(18) . .
C24 C25 Zr 75.40(9) . .
C26 C25 Zr 75.47(10) . .
C30 C25 Zr 126.88(12) . .
C27 C26 C25 107.90(15) . .
C27 C26 C31 123.83(19) . .
C25 C26 C31 126.79(19) . .
C27 C26 Zr 77.08(10) . .
C25 C26 Zr 72.52(10) . .
C31 C26 Zr 127.28(12) . .
C23 C27 C26 108.33(15) . .
C23 C27 C32 126.14(19) . .
C26 C27 C32 124.58(18) . .
C23 C27 Zr 72.98(9) . .
C26 C27 Zr 71.83(10) . .
C32 C27 Zr 129.80(12) . .

loop_
_geom_bond_atom_site_label_1
_geom_bond_atom_site_label_2
_geom_bond_distance
_geom_bond_site_symmetry_2
Zr C2 2.2456(16) .
Zr C1 2.3044(16) .
Zr C25 2.5557(16) .
Zr C13 2.5877(16) .
Zr C24 2.5908(16) .
Zr C26 2.5937(17) .
Zr C14 2.6057(16) .
Zr C15 2.6208(16) .
Zr C23 2.6211(16) .
Zr C17 2.6235(16) .
Zr C27 2.6608(16) .
Zr Cl1 2.6612(4) .
Cl1 Mg 2.3238(7) .
Cl2 Mg 2.3996(7) 3_656
Cl2 Mg 2.4241(6) .
Mg N1 2.0779(15) .
Mg C1 2.2682(18) .
Mg Cl2 2.3997(7) 3_656
Mg Mg 3.3025(11) 3_656
N1 C3 1.485(2) .
N1 C7 1.487(2) .
N1 C1 1.514(2) .
N2 C2 1.377(2) .
N2 C12 1.461(2) .
N2 C8 1.462(2) .
C1 C2 1.329(2) .
C3 C4 1.527(2) .
C4 C5 1.523(3) .
C5 C6 1.521(3) .
C6 C7 1.524(2) .
C8 C9 1.524(3) .
C9 C10 1.526(3) .
C10 C11 1.524(3) .
C11 C12 1.524(2) .
C13 C14 1.411(2) .
C13 C17 1.429(2) .
C13 C18 1.499(2) .
C14 C15 1.418(2) .
C14 C19 1.503(2) .
C15 C16 1.425(2) .
C15 C20 1.506(2) .
C16 C17 1.408(2) .
C16 C21 1.500(2) .
C17 C22 1.503(2) .
C23 C27 1.409(2) .
C23 C24 1.411(2) .
C23 C28 1.502(2) .
C24 C25 1.416(2) .
C24 C29 1.507(2) .
C25 C26 1.420(3) .
C25 C30 1.509(2) .
C26 C27 1.410(3) .
C26 C31 1.506(3) .
C27 C32 1.501(3) .

loop_
_geom_torsion_atom_site_label_1
_geom_torsion_atom_site_label_2
_geom_torsion_atom_site_label_3
_geom_torsion_atom_site_label_4
_geom_torsion
_geom_torsion_site_symmetry_1
_geom_torsion_site_symmetry_4
C2 Zr Cl1 Mg -3.31(5) . .
C1 Zr Cl1 Mg -3.53(4) . .
C25 Zr Cl1 Mg 126.69(5) . .
C13 Zr Cl1 Mg -95.07(4) . .
C24 Zr Cl1 Mg 90.05(5) . .
C26 Zr Cl1 Mg 136.14(4) . .
C14 Zr Cl1 Mg -88.31(4) . .
C15 Zr Cl1 Mg -118.66(5) . .
C23 Zr Cl1 Mg 84.20(4) . .
C17 Zr Cl1 Mg -127.70(4) . .
C27 Zr Cl1 Mg 111.07(5) . .
Zr Cl1 Mg N1 9.21(7) . .
Zr Cl1 Mg C1 3.62(4) . .
Zr Cl1 Mg Cl2 -127.37(2) . 3_656
Zr Cl1 Mg Cl2 136.80(2) . .
Zr Cl1 Mg Mg -176.21(3) . 3_656
Mg Cl2 Mg N1 -109.39(5) 3_656 .
Mg Cl2 Mg C1 -147.93(7) 3_656 .
Mg Cl2 Mg Cl1 104.62(3) 3_656 .
Mg Cl2 Mg Cl2 0.0 3_656 3_656
Mg Cl2 Mg Zr 151.84(4) 3_656 .
C2 Zr Mg N1 3.33(6) . .
C1 Zr Mg N1 1.08(7) . .
C25 Zr Mg N1 97.30(7) . .
C13 Zr Mg N1 -96.04(6) . .
C24 Zr Mg N1 75.85(6) . .
C26 Zr Mg N1 133.01(6) . .
C14 Zr Mg N1 -69.50(6) . .
C15 Zr Mg N1 -74.46(7) . .
C23 Zr Mg N1 94.11(6) . .
C17 Zr Mg N1 -122.85(6) . .
C27 Zr Mg N1 124.47(6) . .
Cl1 Zr Mg N1 -173.79(5) . .
C2 Zr Mg C1 2.24(7) . .
C25 Zr Mg C1 96.22(9) . .
C13 Zr Mg C1 -97.12(7) . .
C24 Zr Mg C1 74.77(7) . .
C26 Zr Mg C1 131.92(7) . .
C14 Zr Mg C1 -70.58(7) . .
C15 Zr Mg C1 -75.54(8) . .
C23 Zr Mg C1 93.03(7) . .
C17 Zr Mg C1 -123.93(7) . .
C27 Zr Mg C1 123.39(7) . .
Cl1 Zr Mg C1 -174.87(6) . .
C2 Zr Mg Cl1 177.11(4) . .
C1 Zr Mg Cl1 174.87(6) . .
C25 Zr Mg Cl1 -88.91(6) . .
C13 Zr Mg Cl1 77.74(4) . .
C24 Zr Mg Cl1 -110.36(4) . .
C26 Zr Mg Cl1 -53.21(5) . .
C14 Zr Mg Cl1 104.29(4) . .
C15 Zr Mg Cl1 99.33(5) . .
C23 Zr Mg Cl1 -92.10(4) . .
C17 Zr Mg Cl1 50.94(4) . .
C27 Zr Mg Cl1 -61.74(4) . .
C2 Zr Mg Cl2 -104.64(5) . 3_656
C1 Zr Mg Cl2 -106.88(6) . 3_656
C25 Zr Mg Cl2 -10.66(7) . 3_656
C13 Zr Mg Cl2 155.99(5) . 3_656
C24 Zr Mg Cl2 -32.11(5) . 3_656
C26 Zr Mg Cl2 25.04(6) . 3_656
C14 Zr Mg Cl2 -177.46(5) . 3_656
C15 Zr Mg Cl2 177.58(5) . 3_656
C23 Zr Mg Cl2 -13.86(5) . 3_656
C17 Zr Mg Cl2 129.19(5) . 3_656
C27 Zr Mg Cl2 16.51(5) . 3_656
Cl1 Zr Mg Cl2 78.25(3) . 3_656
C2 Zr Mg Cl2 112.07(5) . .
C1 Zr Mg Cl2 109.82(7) . .
C25 Zr Mg Cl2 -153.96(7) . .
C13 Zr Mg Cl2 12.70(5) . .
C24 Zr Mg Cl2 -175.41(5) . .
C26 Zr Mg Cl2 -118.25(5) . .
C14 Zr Mg Cl2 39.24(5) . .
C15 Zr Mg Cl2 34.28(6) . .
C23 Zr Mg Cl2 -157.15(5) . .
C17 Zr Mg Cl2 -14.11(5) . .
C27 Zr Mg Cl2 -126.79(5) . .
Cl1 Zr Mg Cl2 -65.05(3) . .
C2 Zr Mg Mg -172.55(9) . 3_656
C1 Zr Mg Mg -174.80(10) . 3_656
C25 Zr Mg Mg -78.58(10) . 3_656
C13 Zr Mg Mg 88.08(9) . 3_656
C24 Zr Mg Mg -100.03(9) . 3_656
C26 Zr Mg Mg -42.87(9) . 3_656
C14 Zr Mg Mg 114.63(9) . 3_656
C15 Zr Mg Mg 109.66(9) . 3_656
C23 Zr Mg Mg -81.77(9) . 3_656
C17 Zr Mg Mg 61.28(9) . 3_656
C27 Zr Mg Mg -51.41(9) . 3_656
Cl1 Zr Mg Mg 10.33(7) . 3_656
C1 Mg N1 C3 -109.77(15) . .
Cl1 Mg N1 C3 -118.33(11) . .
Cl2 Mg N1 C3 17.33(13) 3_656 .
Cl2 Mg N1 C3 116.91(11) . .
Zr Mg N1 C3 -110.93(12) . .
Mg Mg N1 C3 67.45(13) 3_656 .
C1 Mg N1 C7 110.90(14) . .
Cl1 Mg N1 C7 102.34(12) . .
Cl2 Mg N1 C7 -122.00(11) 3_656 .
Cl2 Mg N1 C7 -22.42(12) . .
Zr Mg N1 C7 109.74(11) . .
Mg Mg N1 C7 -71.88(12) 3_656 .
Cl1 Mg N1 C1 -8.56(11) . .
Cl2 Mg N1 C1 127.10(8) 3_656 .
Cl2 Mg N1 C1 -133.33(8) . .
Zr Mg N1 C1 -1.17(7) . .
Mg Mg N1 C1 177.22(7) 3_656 .
C3 N1 C1 C2 -58.9(2) . .
C7 N1 C1 C2 72.7(2) . .
Mg N1 C1 C2 -175.51(19) . .
C3 N1 C1 Mg 116.57(13) . .
C7 N1 C1 Mg -111.82(13) . .
C3 N1 C1 Zr 120.5(2) . .
C7 N1 C1 Zr -107.9(3) . .
Mg N1 C1 Zr 3.9(2) . .
N1 Mg C1 C2 169.4(5) . .
Cl1 Mg C1 C2 -16.4(4) . .
Cl2 Mg C1 C2 97.2(4) 3_656 .
Cl2 Mg C1 C2 -124.3(4) . .
Zr Mg C1 C2 -12.3(4) . .
Mg Mg C1 C2 163.2(4) 3_656 .
Cl1 Mg C1 N1 174.20(8) . .
Cl2 Mg C1 N1 -72.16(9) 3_656 .
Cl2 Mg C1 N1 66.34(10) . .
Zr Mg C1 N1 178.34(11) . .
Mg Mg C1 N1 -6.22(16) 3_656 .
N1 Mg C1 Zr -178.34(11) . .
Cl1 Mg C1 Zr -4.14(5) . .
Cl2 Mg C1 Zr 109.50(5) 3_656 .
Cl2 Mg C1 Zr -112.00(5) . .
Mg Mg C1 Zr 175.44(9) 3_656 .
C25 Zr C1 C2 53.25(12) . .
C13 Zr C1 C2 -102.74(10) . .
C24 Zr C1 C2 61.75(10) . .
C26 Zr C1 C2 92.66(12) . .
C14 Zr C1 C2 -71.63(10) . .
C15 Zr C1 C2 -53.47(11) . .
C23 Zr C1 C2 92.49(10) . .
C17 Zr C1 C2 -111.16(10) . .
C27 Zr C1 C2 111.58(10) . .
Cl1 Zr C1 C2 179.66(9) . .
C2 Zr C1 N1 -179.6(3) . .
C25 Zr C1 N1 -126.3(2) . .
C13 Zr C1 N1 77.7(3) . .
C24 Zr C1 N1 -117.8(3) . .
C26 Zr C1 N1 -86.9(3) . .
C14 Zr C1 N1 108.8(3) . .
C15 Zr C1 N1 126.9(3) . .
C23 Zr C1 N1 -87.1(3) . .
C17 Zr C1 N1 69.3(3) . .
C27 Zr C1 N1 -68.0(3) . .
Cl1 Zr C1 N1 0.1(3) . .
C2 Zr C1 Mg -176.07(12) . .
C25 Zr C1 Mg -122.82(6) . .
C13 Zr C1 Mg 81.18(6) . .
C24 Zr C1 Mg -114.32(6) . .
C26 Zr C1 Mg -83.42(10) . .
C14 Zr C1 Mg 112.29(6) . .
C15 Zr C1 Mg 130.46(5) . .
C23 Zr C1 Mg -83.58(6) . .
C17 Zr C1 Mg 72.76(7) . .
C27 Zr C1 Mg -64.50(7) . .
Cl1 Zr C1 Mg 3.59(4) . .
N1 C1 C2 N2 -0.3(4) . .
Mg C1 C2 N2 -167.0(3) . .
Zr C1 C2 N2 180.0(2) . .
N1 C1 C2 Zr 179.76(19) . .
Mg C1 C2 Zr 13.0(4) . .
C12 N2 C2 C1 -172.61(19) . .
C8 N2 C2 C1 -19.6(3) . .
C12 N2 C2 Zr 7.3(3) . .
C8 N2 C2 Zr 160.30(16) . .
C25 Zr C2 C1 -137.99(10) . .
C13 Zr C2 C1 79.94(10) . .
C24 Zr C2 C1 -116.22(10) . .
C26 Zr C2 C1 -121.73(10) . .
C14 Zr C2 C1 103.05(10) . .
C15 Zr C2 C1 131.73(10) . .
C23 Zr C2 C1 -86.61(10) . .
C17 Zr C2 C1 92.90(11) . .
C27 Zr C2 C1 -85.34(11) . .
Cl1 Zr C2 C1 -0.39(11) . .
C1 Zr C2 N2 -179.9(3) . .
C25 Zr C2 N2 42.1(2) . .
C13 Zr C2 N2 -100.0(2) . .
C24 Zr C2 N2 63.8(2) . .
C26 Zr C2 N2 58.3(2) . .
C14 Zr C2 N2 -76.9(2) . .
C15 Zr C2 N2 -48.2(2) . .
C23 Zr C2 N2 93.4(2) . .
C17 Zr C2 N2 -87.0(2) . .
C27 Zr C2 N2 94.7(2) . .
Cl1 Zr C2 N2 179.66(19) . .
C7 N1 C3 C4 53.72(19) . .
C1 N1 C3 C4 -173.92(14) . .
Mg N1 C3 C4 -86.48(16) . .
N1 C3 C4 C5 -54.8(2) . .
C3 C4 C5 C6 56.3(2) . .
C4 C5 C6 C7 -56.9(2) . .
C3 N1 C7 C6 -54.25(19) . .
C1 N1 C7 C6 173.77(14) . .
Mg N1 C7 C6 87.74(15) . .
C5 C6 C7 N1 55.8(2) . .
C2 N2 C8 C9 146.59(16) . .
C12 N2 C8 C9 -58.4(2) . .
N2 C8 C9 C10 56.4(2) . .
C8 C9 C10 C11 -53.4(2) . .
C9 C10 C11 C12 52.7(2) . .
C2 N2 C12 C11 -146.32(16) . .
C8 N2 C12 C11 57.8(2) . .
C10 C11 C12 N2 -55.1(2) . .
C2 Zr C13 C14 46.82(11) . .
C1 Zr C13 C14 80.18(11) . .
C25 Zr C13 C14 -70.37(13) . .
C24 Zr C13 C14 -28.6(2) . .
C26 Zr C13 C14 -112.38(11) . .
C15 Zr C13 C14 -36.88(10) . .
C23 Zr C13 C14 164.92(18) . .
C17 Zr C13 C14 -113.47(15) . .
C27 Zr C13 C14 -152.79(10) . .
Cl1 Zr C13 C14 167.67(10) . .
C2 Zr C13 C17 160.29(10) . .
C1 Zr C13 C17 -166.35(11) . .
C25 Zr C13 C17 43.10(14) . .
C24 Zr C13 C17 84.9(2) . .
C26 Zr C13 C17 1.09(13) . .
C14 Zr C13 C17 113.47(15) . .
C15 Zr C13 C17 76.58(11) . .
C23 Zr C13 C17 -81.6(2) . .
C27 Zr C13 C17 -39.32(14) . .
Cl1 Zr C13 C17 -78.87(10) . .
C2 Zr C13 C18 -76.46(15) . .
C1 Zr C13 C18 -43.10(15) . .
C25 Zr C13 C18 166.35(13) . .
C24 Zr C13 C18 -151.88(18) . .
C26 Zr C13 C18 124.34(14) . .
C14 Zr C13 C18 -123.28(19) . .
C15 Zr C13 C18 -160.16(17) . .
C23 Zr C13 C18 41.6(3) . .
C17 Zr C13 C18 123.25(19) . .
C27 Zr C13 C18 83.93(17) . .
Cl1 Zr C13 C18 44.39(14) . .
C17 C13 C14 C15 -1.53(19) . .
C18 C13 C14 C15 -171.89(16) . .
Zr C13 C14 C15 67.38(12) . .
C17 C13 C14 C19 170.78(15) . .
C18 C13 C14 C19 0.4(3) . .
Zr C13 C14 C19 -120.31(16) . .
C17 C13 C14 Zr -68.91(11) . .
C18 C13 C14 Zr 120.73(17) . .
C2 Zr C14 C13 -131.98(11) . .
C1 Zr C14 C13 -98.93(11) . .
C25 Zr C14 C13 132.25(10) . .
C24 Zr C14 C13 169.29(10) . .
C26 Zr C14 C13 94.89(12) . .
C15 Zr C14 C13 114.74(15) . .
C23 Zr C14 C13 -166.58(16) . .
C17 Zr C14 C13 37.81(10) . .
C27 Zr C14 C13 71.6(2) . .
Cl1 Zr C14 C13 -12.71(11) . .
C2 Zr C14 C15 113.28(11) . .
C1 Zr C14 C15 146.34(11) . .
C25 Zr C14 C15 17.51(12) . .
C13 Zr C14 C15 -114.74(15) . .
C24 Zr C14 C15 54.55(13) . .
C26 Zr C14 C15 -19.84(13) . .
C23 Zr C14 C15 78.7(2) . .
C17 Zr C14 C15 -76.93(11) . .
C27 Zr C14 C15 -43.1(2) . .
Cl1 Zr C14 C15 -127.45(9) . .
C2 Zr C14 C19 -10.79(14) . .
C1 Zr C14 C19 22.27(15) . .
C25 Zr C14 C19 -106.56(15) . .
C13 Zr C14 C19 121.19(19) . .
C24 Zr C14 C19 -69.52(17) . .
C26 Zr C14 C19 -143.91(14) . .
C15 Zr C14 C19 -124.07(19) . .
C23 Zr C14 C19 -45.4(3) . .
C17 Zr C14 C19 159.01(17) . .
C27 Zr C14 C19 -167.19(16) . .
Cl1 Zr C14 C19 108.49(14) . .
C13 C14 C15 C16 2.41(18) . .
C19 C14 C15 C16 -169.73(16) . .
Zr C14 C15 C16 68.92(11) . .
C13 C14 C15 C20 164.01(16) . .
C19 C14 C15 C20 -8.1(3) . .
Zr C14 C15 C20 -129.48(17) . .
C13 C14 C15 Zr -66.51(11) . .
C19 C14 C15 Zr 121.35(17) . .
C2 Zr C15 C14 -63.18(10) . .
C1 Zr C15 C14 -36.52(11) . .
C25 Zr C15 C14 -164.99(10) . .
C13 Zr C15 C14 36.93(10) . .
C24 Zr C15 C14 -140.57(10) . .
C26 Zr C15 C14 165.20(10) . .
C23 Zr C15 C14 -152.15(10) . .
C17 Zr C15 C14 77.62(11) . .
C27 Zr C15 C14 162.72(9) . .
Cl1 Zr C15 C14 66.57(11) . .
C2 Zr C15 C16 -176.76(10) . .
C1 Zr C15 C16 -150.11(10) . .
C25 Zr C15 C16 81.43(10) . .
C13 Zr C15 C16 -76.65(11) . .
C24 Zr C15 C16 105.85(10) . .
C26 Zr C15 C16 51.61(11) . .
C14 Zr C15 C16 -113.59(15) . .
C23 Zr C15 C16 94.27(12) . .
C17 Zr C15 C16 -35.97(10) . .
C27 Zr C15 C16 49.14(13) . .
Cl1 Zr C15 C16 -47.01(11) . .
C2 Zr C15 C20 60.96(17) . .
C1 Zr C15 C20 87.62(17) . .
C25 Zr C15 C20 -40.84(17) . .
C13 Zr C15 C20 161.07(19) . .
C24 Zr C15 C20 -16.43(18) . .
C26 Zr C15 C20 -70.66(17) . .
C14 Zr C15 C20 124.1(2) . .
C23 Zr C15 C20 -28.0(2) . .
C17 Zr C15 C20 -158.24(19) . .
C27 Zr C15 C20 -73.14(18) . .
Cl1 Zr C15 C20 -169.29(14) . .
C14 C15 C16 C17 -2.39(18) . .
C20 C15 C16 C17 -164.62(16) . .
Zr C15 C16 C17 65.01(12) . .
C14 C15 C16 C21 161.10(16) . .
C20 C15 C16 C21 -1.1(3) . .
Zr C15 C16 C21 -131.51(16) . .
C14 C15 C16 Zr -67.40(11) . .
C20 C15 C16 Zr 130.37(16) . .
C2 Zr C16 C17 -112.05(10) . .
C1 Zr C16 C17 -72.79(13) . .
C25 Zr C16 C17 146.68(11) . .
C13 Zr C16 C17 -37.74(10) . .
C24 Zr C16 C17 155.85(9) . .
C26 Zr C16 C17 114.66(11) . .
C14 Zr C16 C17 -78.22(11) . .
C15 Zr C16 C17 -115.83(14) . .
C23 Zr C16 C17 123.43(10) . .
C27 Zr C16 C17 99.85(10) . .
Cl1 Zr C16 C17 26.40(10) . .
C2 Zr C16 C15 3.78(12) . .
C1 Zr C16 C15 43.04(14) . .
C25 Zr C16 C15 -97.49(10) . .
C13 Zr C16 C15 78.10(11) . .
C24 Zr C16 C15 -88.32(11) . .
C26 Zr C16 C15 -129.51(11) . .
C14 Zr C16 C15 37.61(10) . .
C23 Zr C16 C15 -120.74(10) . .
C17 Zr C16 C15 115.83(14) . .
C27 Zr C16 C15 -144.32(10) . .
Cl1 Zr C16 C15 142.23(9) . .
C2 Zr C16 C21 125.13(18) . .
C1 Zr C16 C21 164.39(16) . .
C25 Zr C16 C21 23.86(18) . .
C13 Zr C16 C21 -160.6(2) . .
C24 Zr C16 C21 33.0(2) . .
C26 Zr C16 C21 -8.16(18) . .
C14 Zr C16 C21 159.0(2) . .
C15 Zr C16 C21 121.4(2) . .
C23 Zr C16 C21 0.6(2) . .
C17 Zr C16 C21 -122.8(2) . .
C27 Zr C16 C21 -22.97(19) . .
Cl1 Zr C16 C21 -96.42(18) . .
C15 C16 C17 C13 1.45(18) . .
C21 C16 C17 C13 -161.86(16) . .
Zr C16 C17 C13 66.27(11) . .
C15 C16 C17 C22 170.97(16) . .
C21 C16 C17 C22 7.7(3) . .
Zr C16 C17 C22 -124.20(17) . .
C15 C16 C17 Zr -64.82(11) . .
C21 C16 C17 Zr 131.87(17) . .
C14 C13 C17 C16 0.04(19) . .
C18 C13 C17 C16 170.44(16) . .
Zr C13 C17 C16 -68.50(12) . .
C14 C13 C17 C22 -169.42(16) . .
C18 C13 C17 C22 1.0(3) . .
Zr C13 C17 C22 122.03(17) . .
C14 C13 C17 Zr 68.55(11) . .
C18 C13 C17 Zr -121.06(17) . .
C2 Zr C17 C16 89.27(11) . .
C1 Zr C17 C16 130.30(10) . .
C25 Zr C17 C16 -36.05(11) . .
C13 Zr C17 C16 114.18(15) . .
C24 Zr C17 C16 -37.81(14) . .
C26 Zr C17 C16 -64.95(11) . .
C14 Zr C17 C16 76.74(11) . .
C15 Zr C17 C16 36.45(10) . .
C23 Zr C17 C16 -91.54(12) . .
C27 Zr C17 C16 -92.37(10) . .
Cl1 Zr C17 C16 -152.99(10) . .
C2 Zr C17 C13 -24.91(13) . .
C1 Zr C17 C13 16.12(12) . .
C25 Zr C17 C13 -150.23(10) . .
C24 Zr C17 C13 -151.99(10) . .
C26 Zr C17 C13 -179.13(10) . .
C14 Zr C17 C13 -37.44(10) . .
C15 Zr C17 C13 -77.73(11) . .
C23 Zr C17 C13 154.28(10) . .
C27 Zr C17 C13 153.45(10) . .
Cl1 Zr C17 C13 92.83(10) . .
C2 Zr C17 C22 -146.95(15) . .
C1 Zr C17 C22 -105.93(16) . .
C25 Zr C17 C22 87.72(16) . .
C13 Zr C17 C22 -122.0(2) . .
C24 Zr C17 C22 85.96(18) . .
C26 Zr C17 C22 58.82(16) . .
C14 Zr C17 C22 -159.49(18) . .
C15 Zr C17 C22 160.22(18) . .
C23 Zr C17 C22 32.2(2) . .
C27 Zr C17 C22 31.40(17) . .
Cl1 Zr C17 C22 -29.22(15) . .
C2 Zr C23 C27 177.87(11) . .
C1 Zr C23 C27 143.96(11) . .
C25 Zr C23 C27 -76.72(11) . .
C13 Zr C23 C27 58.8(2) . .
C24 Zr C23 C27 -113.98(15) . .
C26 Zr C23 C27 -35.90(10) . .
C14 Zr C23 C27 -148.64(17) . .
C15 Zr C23 C27 -92.99(13) . .
C17 Zr C23 C27 -1.48(15) . .
Cl1 Zr C23 C27 56.08(10) . .
C2 Zr C23 C24 -68.15(11) . .
C1 Zr C23 C24 -102.06(10) . .
C25 Zr C23 C24 37.26(10) . .
C13 Zr C23 C24 172.74(18) . .
C26 Zr C23 C24 78.08(11) . .
C14 Zr C23 C24 -34.7(2) . .
C15 Zr C23 C24 20.99(14) . .
C17 Zr C23 C24 112.50(12) . .
C27 Zr C23 C24 113.98(15) . .
Cl1 Zr C23 C24 170.06(10) . .
C2 Zr C23 C28 53.63(16) . .
C1 Zr C23 C28 19.72(16) . .
C25 Zr C23 C28 159.04(18) . .
C13 Zr C23 C28 -65.5(3) . .
C24 Zr C23 C28 121.8(2) . .
C26 Zr C23 C28 -160.14(18) . .
C14 Zr C23 C28 87.1(2) . .
C15 Zr C23 C28 142.77(14) . .
C17 Zr C23 C28 -125.72(15) . .
C27 Zr C23 C28 -124.2(2) . .
Cl1 Zr C23 C28 -68.16(15) . .
C27 C23 C24 C25 2.91(18) . .
C28 C23 C24 C25 171.96(16) . .
Zr C23 C24 C25 -65.85(11) . .
C27 C23 C24 C29 -164.77(15) . .
C28 C23 C24 C29 4.3(3) . .
Zr C23 C24 C29 126.47(16) . .
C27 C23 C24 Zr 68.76(11) . .
C28 C23 C24 Zr -122.19(16) . .
C2 Zr C24 C23 108.60(11) . .
C1 Zr C24 C23 78.45(10) . .
C25 Zr C24 C23 -114.76(15) . .
C13 Zr C24 C23 -173.21(17) . .
C26 Zr C24 C23 -76.70(11) . .
C14 Zr C24 C23 166.60(9) . .
C15 Zr C24 C23 -166.17(10) . .
C17 Zr C24 C23 -111.65(12) . .
C27 Zr C24 C23 -36.91(10) . .
Cl1 Zr C24 C23 -11.26(11) . .
C2 Zr C24 C25 -136.64(11) . .
C1 Zr C24 C25 -166.79(11) . .
C13 Zr C24 C25 -58.4(2) . .
C26 Zr C24 C25 38.06(10) . .
C14 Zr C24 C25 -78.64(12) . .
C15 Zr C24 C25 -51.42(11) . .
C23 Zr C24 C25 114.76(15) . .
C17 Zr C24 C25 3.10(15) . .
C27 Zr C24 C25 77.85(11) . .
Cl1 Zr C24 C25 103.50(10) . .
C2 Zr C24 C29 -12.12(16) . .
C1 Zr C24 C29 -42.27(17) . .
C25 Zr C24 C29 124.5(2) . .
C13 Zr C24 C29 66.1(3) . .
C26 Zr C24 C29 162.58(19) . .
C14 Zr C24 C29 45.87(19) . .
C15 Zr C24 C29 73.10(17) . .
C23 Zr C24 C29 -120.7(2) . .
C17 Zr C24 C29 127.62(16) . .
C27 Zr C24 C29 -157.63(19) . .
Cl1 Zr C24 C29 -131.98(15) . .
C23 C24 C25 C26 -1.53(18) . .
C29 C24 C25 C26 165.42(16) . .
Zr C24 C25 C26 -69.25(12) . .
C23 C24 C25 C30 -167.29(16) . .
C29 C24 C25 C30 -0.3(3) . .
Zr C24 C25 C30 124.99(17) . .
C23 C24 C25 Zr 67.72(11) . .
C29 C24 C25 Zr -125.33(17) . .
C2 Zr C25 C24 43.38(11) . .
C1 Zr C25 C24 16.18(13) . .
C13 Zr C25 C24 159.22(10) . .
C26 Zr C25 C24 -112.92(15) . .
C14 Zr C25 C24 124.32(10) . .
C15 Zr C25 C24 133.36(10) . .
C23 Zr C25 C24 -36.63(10) . .
C17 Zr C25 C24 -178.01(10) . .
C27 Zr C25 C24 -76.06(11) . .
Cl1 Zr C25 C24 -94.88(10) . .
C2 Zr C25 C26 156.30(10) . .
C1 Zr C25 C26 129.10(11) . .
C13 Zr C25 C26 -87.86(12) . .
C24 Zr C25 C26 112.92(15) . .
C14 Zr C25 C26 -122.76(10) . .
C15 Zr C25 C26 -113.72(11) . .
C23 Zr C25 C26 76.29(11) . .
C17 Zr C25 C26 -65.09(11) . .
C27 Zr C25 C26 36.86(10) . .
Cl1 Zr C25 C26 18.04(12) . .
C2 Zr C25 C30 -79.03(18) . .
C1 Zr C25 C30 -106.22(17) . .
C13 Zr C25 C30 36.8(2) . .
C24 Zr C25 C30 -122.4(2) . .
C26 Zr C25 C30 124.7(2) . .
C14 Zr C25 C30 1.9(2) . .
C15 Zr C25 C30 10.96(18) . .
C23 Zr C25 C30 -159.0(2) . .
C17 Zr C25 C30 59.58(18) . .
C27 Zr C25 C30 161.5(2) . .
Cl1 Zr C25 C30 142.71(16) . .
C24 C25 C26 C27 -0.43(19) . .
C30 C25 C26 C27 165.01(17) . .
Zr C25 C26 C27 -69.63(12) . .
C24 C25 C26 C31 -166.91(17) . .
C30 C25 C26 C31 -1.5(3) . .
Zr C25 C26 C31 123.88(18) . .
C24 C25 C26 Zr 69.20(11) . .
C30 C25 C26 Zr -125.36(18) . .
C2 Zr C26 C27 82.63(13) . .
C1 Zr C26 C27 35.51(15) . .
C25 Zr C26 C27 113.76(15) . .
C13 Zr C26 C27 -124.89(10) . .
C24 Zr C26 C27 75.81(11) . .
C14 Zr C26 C27 -166.06(10) . .
C15 Zr C26 C27 -176.53(10) . .
C23 Zr C26 C27 35.72(10) . .
C17 Zr C26 C27 -124.32(11) . .
Cl1 Zr C26 C27 -50.77(10) . .
C2 Zr C26 C25 -31.13(14) . .
C1 Zr C26 C25 -78.25(14) . .
C13 Zr C26 C25 121.35(10) . .
C24 Zr C26 C25 -37.95(10) . .
C14 Zr C26 C25 80.18(12) . .
C15 Zr C26 C25 69.71(11) . .
C23 Zr C26 C25 -78.04(11) . .
C17 Zr C26 C25 121.92(10) . .
C27 Zr C26 C25 -113.76(15) . .
Cl1 Zr C26 C25 -164.52(10) . .
C2 Zr C26 C31 -154.46(18) . .
C1 Zr C26 C31 158.42(17) . .
C25 Zr C26 C31 -123.3(2) . .
C13 Zr C26 C31 -2.0(2) . .
C24 Zr C26 C31 -161.3(2) . .
C14 Zr C26 C31 -43.1(2) . .
C15 Zr C26 C31 -53.6(2) . .
C23 Zr C26 C31 158.6(2) . .
C17 Zr C26 C31 -1.4(2) . .
C27 Zr C26 C31 122.9(2) . .
Cl1 Zr C26 C31 72.15(19) . .
C24 C23 C27 C26 -3.19(19) . .
C28 C23 C27 C26 -172.19(16) . .
Zr C23 C27 C26 63.57(12) . .
C24 C23 C27 C32 165.99(17) . .
C28 C23 C27 C32 -3.0(3) . .
Zr C23 C27 C32 -127.26(18) . .
C24 C23 C27 Zr -66.75(11) . .
C28 C23 C27 Zr 124.24(16) . .
C25 C26 C27 C23 2.23(19) . .
C31 C26 C27 C23 169.21(16) . .
Zr C26 C27 C23 -64.31(12) . .
C25 C26 C27 C32 -167.15(16) . .
C31 C26 C27 C32 -0.2(3) . .
Zr C26 C27 C32 126.30(17) . .
C25 C26 C27 Zr 66.55(12) . .
C31 C26 C27 Zr -126.47(18) . .
C2 Zr C27 C23 -2.47(13) . .
C1 Zr C27 C23 -39.45(12) . .
C25 Zr C27 C23 78.53(11) . .
C13 Zr C27 C23 -159.82(10) . .
C24 Zr C27 C23 37.51(10) . .
C26 Zr C27 C23 116.54(15) . .
C14 Zr C27 C23 150.75(16) . .
C15 Zr C27 C23 121.22(11) . .
C17 Zr C27 C23 179.04(10) . .
Cl1 Zr C27 C23 -118.60(11) . .
C2 Zr C27 C26 -119.01(11) . .
C1 Zr C27 C26 -155.99(10) . .
C25 Zr C27 C26 -38.01(10) . .
C13 Zr C27 C26 83.65(13) . .
C24 Zr C27 C26 -79.03(11) . .
C14 Zr C27 C26 34.2(2) . .
C15 Zr C27 C26 4.68(14) . .
C23 Zr C27 C26 -116.54(15) . .
C17 Zr C27 C26 62.50(11) . .
Cl1 Zr C27 C26 124.86(11) . .
C2 Zr C27 C32 120.73(19) . .
C1 Zr C27 C32 83.7(2) . .
C25 Zr C27 C32 -158.3(2) . .
C13 Zr C27 C32 -36.6(2) . .
C24 Zr C27 C32 160.7(2) . .
C26 Zr C27 C32 -120.3(2) . .
C14 Zr C27 C32 -86.0(3) . .
C15 Zr C27 C32 -115.58(19) . .
C23 Zr C27 C32 123.2(2) . .
C17 Zr C27 C32 -57.8(2) . .
Cl1 Zr C27 C32 4.60(18) . .

loop_
_platon_squeeze_void_nr
_platon_squeeze_void_average_x
_platon_squeeze_void_average_y
_platon_squeeze_void_average_z
_platon_squeeze_void_volume
_platon_squeeze_void_count_electrons
_platon_squeeze_void_content
1 0.000 0.000 0.500 287 52 ' '
2 0.500 0.500 1.000 287 52 ' '
